data_2230405
loop_
_publ_author_name
'Pourayoubi, Mehrdad'
'Rostami Chaijan, Mahnaz'
'Torre-Fern\'andez, Laura'
'Garc\'ia-Granda, Santiago'

_publ_section_title
;
 <i>N</i>-Benzoyl-<i>N</i>',<i>N</i>''-dicyclohexylphosphoric triamide
;
_journal_coeditor_code LD2010
_journal_issue 6
_journal_name_full 'Acta Crystallographica Section E'
_journal_page_first o1360
_journal_paper_doi 10.1107/S1600536811016679
_journal_volume 67
_journal_year 2011
_chemical_formula_iupac 'C19 H30 N3 O2 P'
_chemical_formula_moiety 'C19 H30 N3 O2 P'
_chemical_formula_sum 'C19 H30 N3 O2 P'
_chemical_formula_weight 363.43
_chemical_name_systematic
;
<i>N</i>-Benzoyl-<i>N</i>',<i>N</i>''-dicyclohexylphosphoric triamide
;
_space_group_IT_number 9
_symmetry_cell_setting monoclinic
_symmetry_space_group_name_Hall 'C -2yc'
_symmetry_space_group_name_H-M 'C 1 c 1'
_atom_sites_solution_hydrogens geom
_atom_sites_solution_primary direct
_atom_sites_solution_secondary difmap
_cell_angle_alpha 90.00
_cell_angle_beta 121.955(11)
_cell_angle_gamma 90.00
_cell_formula_units_Z 4
_cell_length_a 20.9904(17)
_cell_length_b 5.1503(2)
_cell_length_c 21.1125(18)
_cell_measurement_reflns_used 1733
_cell_measurement_temperature 293(2)
_cell_measurement_theta_max 70.1451
_cell_measurement_theta_min 4.2128
_cell_volume 1936.5(3)
_computing_cell_refinement 'CrysAlis PRO (Oxford Diffraction, 2010)'
_computing_data_collection 'CrysAlis PRO (Oxford Diffraction, 2010)'
_computing_data_reduction 'CrysAlis PRO (Oxford Diffraction, 2010)'
_computing_molecular_graphics 'Mercury (Macrae <i>et al.</i>, 2008)'
_computing_publication_material 'WinGX (Farrugia, 1999)'
_computing_structure_refinement 'SHELXL97 (Sheldrick, 2008)'
_computing_structure_solution 'SUPERFLIP (Palatinus & Chapuis, 2007)'
_diffrn_ambient_temperature 293(2)
_diffrn_detector_area_resol_mean 10.2673
_diffrn_measured_fraction_theta_full 1.000
_diffrn_measured_fraction_theta_max 0.988
_diffrn_measurement_device_type 'Oxford Diffraction Xcalibur Ruby Gemini'
_diffrn_measurement_method \w
_diffrn_radiation_monochromator graphite
_diffrn_radiation_source 'Enhance (Cu) X-ray Source'
_diffrn_radiation_type CuK\a
_diffrn_radiation_wavelength 1.54180
_diffrn_reflns_av_R_equivalents 0.0635
_diffrn_reflns_av_sigmaI/netI 0.0651
_diffrn_reflns_limit_h_max 24
_diffrn_reflns_limit_h_min -24
_diffrn_reflns_limit_k_max 6
_diffrn_reflns_limit_k_min 0
_diffrn_reflns_limit_l_max 25
_diffrn_reflns_limit_l_min -25
_diffrn_reflns_number 2758
_diffrn_reflns_theta_full 67.00
_diffrn_reflns_theta_max 70.28
_diffrn_reflns_theta_min 4.80
_exptl_absorpt_coefficient_mu 1.391
_exptl_absorpt_correction_T_max 1.00000
_exptl_absorpt_correction_T_min 0.97790
_exptl_absorpt_correction_type multi-scan
_exptl_absorpt_process_details '(CrysAlis PRO; Oxford Diffraction, 2010)'
_exptl_crystal_colour colorless
_exptl_crystal_density_diffrn 1.247
_exptl_crystal_density_method 'not measured'
_exptl_crystal_description prismatic
_exptl_crystal_F_000 784
_exptl_crystal_size_max 0.28
_exptl_crystal_size_mid 0.05
_exptl_crystal_size_min 0.01
_refine_diff_density_max 0.459
_refine_diff_density_min -0.177
_refine_ls_abs_structure_details 'Flack (1983), <b>908 Friedel pairs</b>'
_refine_ls_abs_structure_Flack 0.11(4)
_refine_ls_extinction_method none
_refine_ls_goodness_of_fit_ref 1.052
_refine_ls_hydrogen_treatment mixed
_refine_ls_matrix_type full
_refine_ls_number_parameters 239
_refine_ls_number_reflns 2758
_refine_ls_number_restraints 2
_refine_ls_restrained_S_all 1.051
_refine_ls_R_factor_all 0.0669
_refine_ls_R_factor_gt 0.0512
_refine_ls_shift/su_max 0.000
_refine_ls_shift/su_mean 0.000
_refine_ls_structure_factor_coef Fsqd
_refine_ls_weighting_details 'calc w=1/[\s^2^(Fo^2^)+(0.0489P)^2^+0.0000P] where P=(Fo^2^+2Fc^2^)/3'
_refine_ls_weighting_scheme calc
_refine_ls_wR_factor_gt 0.1111
_refine_ls_wR_factor_ref 0.1222
_reflns_number_gt 2294
_reflns_number_total 2758
_reflns_threshold_expression I>2\s(I)
_cod_data_source_file ld2010.cif
_cod_data_source_block I
_cod_original_cell_volume 1936.5(2)
_cod_original_sg_symbol_H-M 'C c'
_cod_database_code 2230405
_cod_database_fobs_code 2230405

loop_
_symmetry_equiv_pos_as_xyz
'x, y, z'
'x, -y, z+1/2'
'x+1/2, y+1/2, z'
'x+1/2, -y+1/2, z+1/2'

loop_
_atom_site_type_symbol
_atom_site_label
_atom_site_fract_x
_atom_site_fract_y
_atom_site_fract_z
_atom_site_U_iso_or_equiv
_atom_site_adp_type
_atom_site_calc_flag
_atom_site_refinement_flags
_atom_site_occupancy
_atom_site_symmetry_multiplicity
_atom_site_disorder_assembly
_atom_site_disorder_group
P P1 0.00072(6) 0.2629(2) 0.30701(6) 0.0403(2) Uani d . 1 1 . .
O O2 -0.02706(18) 0.5292(5) 0.30029(19) 0.0504(8) Uani d . 1 1 . .
O O3 0.11281(18) -0.1251(6) 0.3206(2) 0.0578(9) Uani d . 1 1 . .
N N4 0.0865(2) 0.3029(6) 0.3150(2) 0.0435(8) Uani d . 1 1 . .
N N5 -0.0520(2) 0.0724(7) 0.2376(2) 0.0438(9) Uani d . 1 1 . .
N N6 0.0150(2) 0.0959(8) 0.3781(2) 0.0458(9) Uani d . 1 1 . .
C C7 0.1289(2) 0.1008(8) 0.3169(2) 0.0398(9) Uani d . 1 1 . .
C C8 0.1958(2) 0.1615(7) 0.3117(2) 0.0401(9) Uani d . 1 1 . .
C C9 0.1990(3) 0.3714(9) 0.2727(3) 0.0490(11) Uani d . 1 1 . .
H H9 0.1598 0.4905 0.2518 0.059 Uiso calc R 1 1 . .
C C10 0.2585(3) 0.4083(11) 0.2640(3) 0.0616(13) Uani d . 1 1 . .
H H10 0.2590 0.5492 0.2367 0.074 Uiso calc R 1 1 . .
C C11 0.3180(3) 0.2347(12) 0.2961(3) 0.0677(14) Uani d . 1 1 . .
H H11 0.3587 0.2600 0.2907 0.081 Uiso calc R 1 1 . .
C C12 0.3169(3) 0.0239(12) 0.3362(3) 0.0722(16) Uani d . 1 1 . .
H H12 0.3569 -0.0923 0.3577 0.087 Uiso calc R 1 1 . .
C C13 0.2559(3) -0.0130(10) 0.3440(3) 0.0533(12) Uani d . 1 1 . .
H H13 0.2549 -0.1546 0.3708 0.064 Uiso calc R 1 1 . .
C C14 -0.0945(2) 0.1484(9) 0.1595(2) 0.0451(10) Uani d . 1 1 . .
H H14 -0.1203 0.3120 0.1554 0.054 Uiso calc R 1 1 . .
C C15 -0.1535(3) -0.0560(13) 0.1154(3) 0.0727(17) Uani d . 1 1 . .
H H15A -0.1872 -0.0665 0.1336 0.087 Uiso calc R 1 1 . .
H H15B -0.1292 -0.2234 0.1235 0.087 Uiso calc R 1 1 . .
C C16 -0.1994(3) 0.0014(16) 0.0314(3) 0.0846(19) Uani d . 1 1 . .
H H16A -0.2337 -0.1413 0.0055 0.102 Uiso calc R 1 1 . .
H H16B -0.2290 0.1571 0.0225 0.102 Uiso calc R 1 1 . .
C C17 -0.1502(3) 0.0381(11) 0.0011(3) 0.0638(13) Uani d . 1 1 . .
H H17B -0.1806 0.0862 -0.0511 0.077 Uiso calc R 1 1 . .
H H17A -0.1251 -0.1241 0.0045 0.077 Uiso calc R 1 1 . .
C C18 -0.0922(4) 0.2463(12) 0.0436(4) 0.0774(17) Uani d . 1 1 . .
H H18A -0.1172 0.4125 0.0352 0.093 Uiso calc R 1 1 . .
H H18B -0.0589 0.2579 0.0250 0.093 Uiso calc R 1 1 . .
C C19 -0.0464(3) 0.1896(13) 0.1269(3) 0.0683(16) Uani d . 1 1 . .
H H19A -0.0162 0.0356 0.1356 0.082 Uiso calc R 1 1 . .
H H19B -0.0124 0.3335 0.1525 0.082 Uiso calc R 1 1 . .
C C20 0.0677(2) 0.1637(8) 0.4557(2) 0.0426(9) Uani d . 1 1 . .
H H20 0.0962 0.3151 0.4562 0.051 Uiso calc R 1 1 . .
C C21 0.1229(3) -0.0486(12) 0.4978(3) 0.0685(15) Uani d . 1 1 . .
H H21A 0.1533 -0.0758 0.4763 0.082 Uiso calc R 1 1 . .
H H21B 0.0956 -0.2081 0.4916 0.082 Uiso calc R 1 1 . .
C C22 0.1746(3) 0.0067(15) 0.5810(3) 0.0805(19) Uani d . 1 1 . .
H H22A 0.2054 -0.1448 0.6055 0.097 Uiso calc R 1 1 . .
H H22B 0.2077 0.1498 0.5878 0.097 Uiso calc R 1 1 . .
C C23 0.1303(3) 0.0742(10) 0.6167(3) 0.0650(14) Uani d . 1 1 . .
H H23B 0.1019 -0.0762 0.6155 0.078 Uiso calc R 1 1 . .
H H23A 0.1646 0.1218 0.6685 0.078 Uiso calc R 1 1 . .
C C24 0.0777(4) 0.2951(13) 0.5762(3) 0.0771(18) Uani d . 1 1 . .
H H24A 0.1068 0.4505 0.5829 0.093 Uiso calc R 1 1 . .
H H24B 0.0477 0.3271 0.5979 0.093 Uiso calc R 1 1 . .
C C25 0.0261(3) 0.2433(12) 0.4937(3) 0.0654(15) Uani d . 1 1 . .
H H25A -0.0029 0.3987 0.4697 0.078 Uiso calc R 1 1 . .
H H25B -0.0088 0.1066 0.4868 0.078 Uiso calc R 1 1 . .
H H4 0.1046(19) 0.457(7) 0.3124(19) 0.015(8) Uiso d . 1 1 . .
H H6 0.014(3) -0.052(9) 0.371(3) 0.037(13) Uiso d . 1 1 . .
H H5 -0.038(3) -0.067(11) 0.248(3) 0.062(17) Uiso d . 1 1 . .

loop_
_atom_site_aniso_label
_atom_site_aniso_U_11
_atom_site_aniso_U_22
_atom_site_aniso_U_33
_atom_site_aniso_U_12
_atom_site_aniso_U_13
_atom_site_aniso_U_23
P1 0.0447(5) 0.0336(4) 0.0472(5) 0.0016(5) 0.0276(4) 0.0017(5)
O2 0.0546(17) 0.0351(15) 0.071(2) 0.0019(13) 0.0401(17) 0.0037(14)
O3 0.061(2) 0.0334(17) 0.089(3) 0.0009(14) 0.047(2) 0.0017(15)
N4 0.0453(19) 0.0326(18) 0.060(2) 0.0006(15) 0.0333(18) -0.0008(15)
N5 0.048(2) 0.035(2) 0.047(2) 0.0003(16) 0.0244(18) 0.0047(16)
N6 0.054(2) 0.044(2) 0.046(2) -0.0048(18) 0.0301(19) -0.0002(17)
C7 0.0389(19) 0.036(2) 0.045(2) 0.0004(17) 0.0228(18) 0.0000(17)
C8 0.041(2) 0.0367(19) 0.042(2) 0.0018(17) 0.0213(18) -0.0041(17)
C9 0.052(3) 0.045(2) 0.059(3) 0.002(2) 0.035(2) -0.003(2)
C10 0.068(3) 0.062(3) 0.076(3) -0.003(3) 0.053(3) -0.003(3)
C11 0.055(3) 0.074(4) 0.091(4) -0.011(3) 0.050(3) -0.019(3)
C12 0.037(3) 0.076(4) 0.091(4) 0.011(2) 0.026(3) -0.016(3)
C13 0.046(2) 0.049(3) 0.057(3) 0.006(2) 0.022(2) -0.002(2)
C14 0.048(2) 0.042(2) 0.045(3) 0.0027(19) 0.024(2) 0.0002(19)
C15 0.064(3) 0.103(5) 0.050(3) -0.034(3) 0.030(3) -0.006(3)
C16 0.059(3) 0.116(5) 0.064(4) -0.015(3) 0.023(3) -0.008(4)
C17 0.079(3) 0.057(3) 0.052(3) 0.003(3) 0.032(3) 0.004(2)
C18 0.107(4) 0.070(4) 0.067(4) -0.019(4) 0.054(4) -0.003(3)
C19 0.060(3) 0.091(4) 0.056(3) -0.024(3) 0.033(3) 0.001(3)
C20 0.045(2) 0.041(2) 0.045(2) 0.0004(18) 0.025(2) 0.0032(18)
C21 0.074(3) 0.077(4) 0.057(3) 0.027(3) 0.037(3) 0.010(3)
C22 0.065(3) 0.114(5) 0.051(4) 0.028(4) 0.022(3) 0.018(3)
C23 0.083(4) 0.055(3) 0.053(3) -0.001(3) 0.034(3) 0.004(2)
C24 0.102(5) 0.075(4) 0.056(3) 0.017(4) 0.043(3) 0.000(3)
C25 0.071(3) 0.078(4) 0.057(3) 0.023(3) 0.040(3) 0.006(3)

loop_
_atom_type_symbol
_atom_type_description
_atom_type_scat_dispersion_real
_atom_type_scat_dispersion_imag
_atom_type_scat_source
C C 0.0181 0.0091 'International Tables Vol C Tables 4.2.6.8 and 6.1.1.4'
H H 0.0000 0.0000 'International Tables Vol C Tables 4.2.6.8 and 6.1.1.4'
N N 0.0311 0.0180 'International Tables Vol C Tables 4.2.6.8 and 6.1.1.4'
O O 0.0492 0.0322 'International Tables Vol C Tables 4.2.6.8 and 6.1.1.4'
P P 0.2955 0.4335 'International Tables Vol C Tables 4.2.6.8 and 6.1.1.4'

loop_
_geom_angle_atom_site_label_1
_geom_angle_atom_site_label_2
_geom_angle_atom_site_label_3
_geom_angle_site_symmetry_1
_geom_angle_site_symmetry_3
_geom_angle
_geom_angle_publ_flag
O2 P1 N6 . . 117.2(2) ?
O2 P1 N5 . . 115.7(2) ?
N6 P1 N5 . . 102.73(19) ?
O2 P1 N4 . . 103.77(18) ?
N6 P1 N4 . . 107.5(2) ?
N5 P1 N4 . . 109.79(19) ?
C7 N4 P1 . . 123.0(3) ?
C7 N4 H4 . . 113(2) ?
P1 N4 H4 . . 124(2) ?
C14 N5 P1 . . 125.4(3) ?
C14 N5 H5 . . 120(4) ?
P1 N5 H5 . . 109(4) ?
C20 N6 P1 . . 125.2(3) ?
C20 N6 H6 . . 113(4) ?
P1 N6 H6 . . 112(4) ?
O3 C7 N4 . . 122.2(4) ?
O3 C7 C8 . . 120.2(4) ?
N4 C7 C8 . . 117.6(3) ?
C9 C8 C13 . . 118.6(4) ?
C9 C8 C7 . . 123.4(4) ?
C13 C8 C7 . . 117.9(4) ?
C10 C9 C8 . . 121.6(5) ?
C10 C9 H9 . . 119.2 ?
C8 C9 H9 . . 119.2 ?
C9 C10 C11 . . 119.7(5) ?
C9 C10 H10 . . 120.1 ?
C11 C10 H10 . . 120.1 ?
C12 C11 C10 . . 120.2(5) ?
C12 C11 H11 . . 119.9 ?
C10 C11 H11 . . 119.9 ?
C11 C12 C13 . . 119.6(5) ?
C11 C12 H12 . . 120.2 ?
C13 C12 H12 . . 120.2 ?
C12 C13 C8 . . 120.3(5) ?
C12 C13 H13 . . 119.9 ?
C8 C13 H13 . . 119.9 ?
N5 C14 C19 . . 113.5(4) ?
N5 C14 C15 . . 108.8(4) ?
C19 C14 C15 . . 110.2(4) ?
N5 C14 H14 . . 108.1 ?
C19 C14 H14 . . 108.1 ?
C15 C14 H14 . . 108.1 ?
C14 C15 C16 . . 112.7(5) ?
C14 C15 H15A . . 109.1 ?
C16 C15 H15A . . 109.1 ?
C14 C15 H15B . . 109.1 ?
C16 C15 H15B . . 109.1 ?
H15A C15 H15B . . 107.8 ?
C17 C16 C15 . . 111.6(5) ?
C17 C16 H16A . . 109.3 ?
C15 C16 H16A . . 109.3 ?
C17 C16 H16B . . 109.3 ?
C15 C16 H16B . . 109.3 ?
H16A C16 H16B . . 108.0 ?
C16 C17 C18 . . 111.1(5) ?
C16 C17 H17B . . 109.4 ?
C18 C17 H17B . . 109.4 ?
C16 C17 H17A . . 109.4 ?
C18 C17 H17A . . 109.4 ?
H17B C17 H17A . . 108.0 ?
C17 C18 C19 . . 111.6(5) ?
C17 C18 H18A . . 109.3 ?
C19 C18 H18A . . 109.3 ?
C17 C18 H18B . . 109.3 ?
C19 C18 H18B . . 109.3 ?
H18A C18 H18B . . 108.0 ?
C14 C19 C18 . . 112.8(5) ?
C14 C19 H19A . . 109.0 ?
C18 C19 H19A . . 109.0 ?
C14 C19 H19B . . 109.0 ?
C18 C19 H19B . . 109.0 ?
H19A C19 H19B . . 107.8 ?
N6 C20 C21 . . 112.4(4) ?
N6 C20 C25 . . 110.6(4) ?
C21 C20 C25 . . 111.4(4) ?
N6 C20 H20 . . 107.4 ?
C21 C20 H20 . . 107.4 ?
C25 C20 H20 . . 107.4 ?
C20 C21 C22 . . 113.7(5) ?
C20 C21 H21A . . 108.8 ?
C22 C21 H21A . . 108.8 ?
C20 C21 H21B . . 108.8 ?
C22 C21 H21B . . 108.8 ?
H21A C21 H21B . . 107.7 ?
C23 C22 C21 . . 111.5(5) ?
C23 C22 H22A . . 109.3 ?
C21 C22 H22A . . 109.3 ?
C23 C22 H22B . . 109.3 ?
C21 C22 H22B . . 109.3 ?
H22A C22 H22B . . 108.0 ?
C24 C23 C22 . . 110.6(5) ?
C24 C23 H23B . . 109.5 ?
C22 C23 H23B . . 109.5 ?
C24 C23 H23A . . 109.5 ?
C22 C23 H23A . . 109.5 ?
H23B C23 H23A . . 108.1 ?
C23 C24 C25 . . 112.7(5) ?
C23 C24 H24A . . 109.1 ?
C25 C24 H24A . . 109.1 ?
C23 C24 H24B . . 109.1 ?
C25 C24 H24B . . 109.1 ?
H24A C24 H24B . . 107.8 ?
C24 C25 C20 . . 113.2(5) ?
C24 C25 H25A . . 108.9 ?
C20 C25 H25A . . 108.9 ?
C24 C25 H25B . . 108.9 ?
C20 C25 H25B . . 108.9 ?
H25A C25 H25B . . 107.8 ?

loop_
_geom_bond_atom_site_label_1
_geom_bond_atom_site_label_2
_geom_bond_site_symmetry_2
_geom_bond_distance
_geom_bond_publ_flag
P1 O2 . 1.468(3) ?
P1 N6 . 1.615(4) ?
P1 N5 . 1.618(4) ?
P1 N4 . 1.730(4) ?
O3 C7 . 1.225(5) ?
N4 C7 . 1.356(5) ?
N4 H4 . 0.90(4) ?
N5 C14 . 1.454(6) ?
N5 H5 . 0.77(5) ?
N6 C20 . 1.453(6) ?
N6 H6 . 0.78(4) ?
C7 C8 . 1.499(6) ?
C8 C9 . 1.382(6) ?
C8 C13 . 1.397(6) ?
C9 C10 . 1.366(7) ?
C9 H9 . 0.9300 ?
C10 C11 . 1.387(8) ?
C10 H10 . 0.9300 ?
C11 C12 . 1.383(9) ?
C11 H11 . 0.9300 ?
C12 C13 . 1.389(7) ?
C12 H12 . 0.9300 ?
C13 H13 . 0.9300 ?
C14 C19 . 1.507(7) ?
C14 C15 . 1.513(7) ?
C14 H14 . 0.9800 ?
C15 C16 . 1.533(8) ?
C15 H15A . 0.9700 ?
C15 H15B . 0.9700 ?
C16 C17 . 1.487(8) ?
C16 H16A . 0.9700 ?
C16 H16B . 0.9700 ?
C17 C18 . 1.509(8) ?
C17 H17B . 0.9700 ?
C17 H17A . 0.9700 ?
C18 C19 . 1.521(9) ?
C18 H18A . 0.9700 ?
C18 H18B . 0.9700 ?
C19 H19A . 0.9700 ?
C19 H19B . 0.9700 ?
C20 C21 . 1.496(7) ?
C20 C25 . 1.521(6) ?
C20 H20 . 0.9800 ?
C21 C22 . 1.525(8) ?
C21 H21A . 0.9700 ?
C21 H21B . 0.9700 ?
C22 C23 . 1.514(8) ?
C22 H22A . 0.9700 ?
C22 H22B . 0.9700 ?
C23 C24 . 1.498(8) ?
C23 H23B . 0.9700 ?
C23 H23A . 0.9700 ?
C24 C25 . 1.511(8) ?
C24 H24A . 0.9700 ?
C24 H24B . 0.9700 ?
C25 H25A . 0.9700 ?
C25 H25B . 0.9700 ?

loop_
_geom_hbond_atom_site_label_D
_geom_hbond_atom_site_label_H
_geom_hbond_atom_site_label_A
_geom_hbond_site_symmetry_A
_geom_hbond_distance_DH
_geom_hbond_distance_HA
_geom_hbond_distance_DA
_geom_hbond_angle_DHA
N4 H4 O3 1_565 0.90(4) 2.16(4) 2.988(4) 154(3)
N5 H5 O2 1_545 0.77(5) 2.30(6) 3.019(5) 156(6)

loop_
_geom_torsion_atom_site_label_1
_geom_torsion_atom_site_label_2
_geom_torsion_atom_site_label_3
_geom_torsion_atom_site_label_4
_geom_torsion_site_symmetry_1
_geom_torsion_site_symmetry_2
_geom_torsion_site_symmetry_3
_geom_torsion_site_symmetry_4
_geom_torsion
_geom_torsion_publ_flag
O2 P1 N4 C7 . . . . -174.9(4) ?
N6 P1 N4 C7 . . . . 60.3(4) ?
N5 P1 N4 C7 . . . . -50.7(4) ?
O2 P1 N5 C14 . . . . 37.2(4) ?
N6 P1 N5 C14 . . . . 166.0(4) ?
N4 P1 N5 C14 . . . . -79.8(4) ?
O2 P1 N6 C20 . . . . -61.0(4) ?
N5 P1 N6 C20 . . . . 171.1(4) ?
N4 P1 N6 C20 . . . . 55.2(4) ?
P1 N4 C7 O3 . . . . -7.5(6) ?
P1 N4 C7 C8 . . . . 170.5(3) ?
O3 C7 C8 C9 . . . . 147.1(4) ?
N4 C7 C8 C9 . . . . -31.0(6) ?
O3 C7 C8 C13 . . . . -28.7(6) ?
N4 C7 C8 C13 . . . . 153.3(4) ?
C13 C8 C9 C10 . . . . 1.2(7) ?
C7 C8 C9 C10 . . . . -174.5(5) ?
C8 C9 C10 C11 . . . . -1.2(8) ?
C9 C10 C11 C12 . . . . 0.5(8) ?
C10 C11 C12 C13 . . . . 0.1(8) ?
C11 C12 C13 C8 . . . . -0.1(8) ?
C9 C8 C13 C12 . . . . -0.6(7) ?
C7 C8 C13 C12 . . . . 175.4(4) ?
P1 N5 C14 C19 . . . . 74.0(5) ?
P1 N5 C14 C15 . . . . -162.9(4) ?
N5 C14 C15 C16 . . . . -177.7(5) ?
C19 C14 C15 C16 . . . . -52.6(7) ?
C14 C15 C16 C17 . . . . 54.8(8) ?
C15 C16 C17 C18 . . . . -55.0(8) ?
C16 C17 C18 C19 . . . . 55.1(8) ?
N5 C14 C19 C18 . . . . 175.1(5) ?
C15 C14 C19 C18 . . . . 52.8(7) ?
C17 C18 C19 C14 . . . . -54.7(8) ?
P1 N6 C20 C21 . . . . -124.3(4) ?
P1 N6 C20 C25 . . . . 110.5(4) ?
N6 C20 C21 C22 . . . . -174.9(5) ?
C25 C20 C21 C22 . . . . -50.1(7) ?
C20 C21 C22 C23 . . . . 53.6(7) ?
C21 C22 C23 C24 . . . . -54.7(7) ?
C22 C23 C24 C25 . . . . 55.0(7) ?
C23 C24 C25 C20 . . . . -52.9(7) ?
N6 C20 C25 C24 . . . . 175.3(5) ?
C21 C20 C25 C24 . . . . 49.5(7) ?

loop_
_cod_related_entry_id
_cod_related_entry_database
_cod_related_entry_code
1 ChemSpider 30656715
